data_4035502
loop_
_publ_author_name
'Panday, Anoop Kumar'
'Mishra, Richa'
'Jana, Asim'
'Parvin, Tasneem'
'Choudhury, Lokman H.'

_publ_section_title
;
 Synthesis of Pyrimidine Fused Quinolines by Ligand-Free Copper-Catalyzed
 Domino Reactions.
;
_journal_issue 7
_journal_name_full 'The Journal of organic chemistry'
_journal_page_first 3624
_journal_page_last 3632
_journal_paper_doi 10.1021/acs.joc.7b03272
_journal_volume 83
_journal_year 2018
_chemical_formula_moiety 'C13 H11 N3 O2'
_chemical_formula_sum 'C13 H11 N3 O2'
_chemical_formula_weight 241.25
_chemical_melting_point 203.5(5)
_chemical_name_common 1,3-dimethylpyrimido[4,5-b]quinoline-2,4(1H,3H)-dione
_chemical_name_systematic 1,3-dimethylpyrimido[4,5-b]quinoline-2,4(1H,3H)-dione
_space_group_crystal_system triclinic
_space_group_IT_number 2
_space_group_name_Hall '-P 1'
_space_group_name_H-M_alt 'P -1'
_atom_sites_solution_hydrogens geom
_audit_creation_method SHELXL-2014/7
_audit_update_record
;
2017-10-05 deposited with the CCDC.
2017-10-05 downloaded from the CCDC.
;
_cell_angle_alpha 81.726(6)
_cell_angle_beta 82.755(6)
_cell_angle_gamma 79.692(6)
_cell_formula_units_Z 4
_cell_length_a 8.4637(18)
_cell_length_b 10.759(2)
_cell_length_c 12.736(2)
_cell_measurement_reflns_used 7133
_cell_measurement_temperature 273(2)
_cell_measurement_theta_max 26.86
_cell_measurement_theta_min 2.80
_cell_volume 1123.1(4)
_computing_cell_refinement 'Bruker SAINT'
_computing_data_collection 'Bruker APEX3'
_computing_data_reduction 'Bruker SAINT'
_computing_molecular_graphics 'Bruker SHELXTL'
_computing_publication_material 'Bruker SHELXTL'
_computing_structure_refinement 'SHELXL-2014 (Sheldrick 2014)'
_computing_structure_solution 'SHELXS-97 (Sheldrick 2008)'
_diffrn_ambient_temperature 273(2)
_diffrn_measured_fraction_theta_full 0.999
_diffrn_measured_fraction_theta_max 0.999
_diffrn_measurement_device_type 'Bruker apex3 CCD'
_diffrn_measurement_method '\f and \w scans'
_diffrn_radiation_type MoK\a
_diffrn_radiation_wavelength 0.71073
_diffrn_reflns_av_unetI/netI 0.0622
_diffrn_reflns_Laue_measured_fraction_full 0.999
_diffrn_reflns_Laue_measured_fraction_max 0.999
_diffrn_reflns_limit_h_max 10
_diffrn_reflns_limit_h_min -10
_diffrn_reflns_limit_k_max 12
_diffrn_reflns_limit_k_min -12
_diffrn_reflns_limit_l_max 15
_diffrn_reflns_limit_l_min -15
_diffrn_reflns_number 24457
_diffrn_reflns_point_group_measured_fraction_full 0.999
_diffrn_reflns_point_group_measured_fraction_max 0.999
_diffrn_reflns_theta_full 24.998
_diffrn_reflns_theta_max 24.998
_diffrn_reflns_theta_min 2.459
_diffrn_source 'fine focus sealed tube'
_exptl_absorpt_coefficient_mu 0.100
_exptl_absorpt_correction_T_max 0.7457
_exptl_absorpt_correction_T_min 0.6927
_exptl_absorpt_correction_type multi-scan
_exptl_absorpt_process_details 'SADABS (Bruker, 2016/2)'
_exptl_crystal_colour colourless
_exptl_crystal_density_diffrn 1.427
_exptl_crystal_description block
_exptl_crystal_F_000 504
_exptl_crystal_size_max 0.200
_exptl_crystal_size_mid 0.150
_exptl_crystal_size_min 0.100
_refine_diff_density_max 0.208
_refine_diff_density_min -0.246
_refine_diff_density_rms 0.050
_refine_ls_extinction_method none
_refine_ls_goodness_of_fit_ref 1.020
_refine_ls_hydrogen_treatment constr
_refine_ls_matrix_type full
_refine_ls_number_parameters 330
_refine_ls_number_reflns 24457
_refine_ls_number_restraints 0
_refine_ls_restrained_S_all 1.020
_refine_ls_R_factor_all 0.1265
_refine_ls_R_factor_gt 0.0638
_refine_ls_shift/su_max 0.000
_refine_ls_shift/su_mean 0.000
_refine_ls_structure_factor_coef Fsqd
_refine_ls_weighting_details 'w=1/[\s^2^(Fo^2^)+(0.0546P)^2^+0.9878P] where P=(Fo^2^+2Fc^2^)/3'
_refine_ls_weighting_scheme calc
_refine_ls_wR_factor_gt 0.1428
_refine_ls_wR_factor_ref 0.1808
_reflns_Friedel_coverage 0.000
_reflns_number_gt 13591
_reflns_number_total 24457
_reflns_threshold_expression 'I > 2\s(I)'
_cod_data_source_file jo7b03272_si_002.cif
_cod_data_source_block anoop_pras_3_0m_a
_cod_depositor_comments
;
The following automatic conversions were performed:

data item '_chemical_melting_point' value '203-204' was changed to
'203.5(5)' -- the average value was taken and precision was
estimated.

Automatic conversion script
Id: cif_fix_values 6909 2019-04-08 15:41:33Z antanas 
;
_cod_database_code 4035502
_shelx_shelxl_version_number 2014/7
_shelx_space_group_comment
;
The symmetry employed for this shelxl refinement is uniquely defined
by the following loop, which should always be used as a source of
symmetry information in preference to the above space-group names.
They are only intended as comments.
;
_shelx_estimated_absorpt_t_min 0.980
_shelx_estimated_absorpt_t_max 0.990

loop_
_space_group_symop_operation_xyz
'x, y, z'
'-x, -y, -z'

loop_
_atom_site_label
_atom_site_type_symbol
_atom_site_fract_x
_atom_site_fract_y
_atom_site_fract_z
_atom_site_U_iso_or_equiv
_atom_site_adp_type
_atom_site_occupancy
_atom_site_site_symmetry_order
_atom_site_calc_flag
_atom_site_refinement_flags_posn
_atom_site_refinement_flags_adp
O2 O 0.5377(3) 0.1527(2) 0.8418(2) 0.0648(9) Uani 1 1 d . .
O3 O 0.4084(3) 0.3830(3) 0.5797(2) 0.0658(9) Uani 1 1 d . .
O4 O 0.2209(3) 0.0446(3) 0.4936(2) 0.0662(9) Uani 1 1 d . .
N2 N 0.7945(4) 0.3118(3) 1.0161(2) 0.0416(8) Uani 1 1 d . .
N3 N 0.7118(4) 0.1324(3) 0.9666(2) 0.0438(9) Uani 1 1 d . .
N5 N 0.1199(4) 0.2403(3) 0.4146(2) 0.0423(8) Uani 1 1 d . .
N4 N 0.0280(4) 0.4377(3) 0.3247(2) 0.0446(9) Uani 1 1 d . .
O1 O 0.8807(3) 0.1129(3) 1.0948(2) 0.0662(9) Uani 1 1 d . .
N6 N 0.3132(4) 0.2139(3) 0.5377(2) 0.0446(9) Uani 1 1 d . .
N1 N 0.7109(3) 0.5162(3) 0.9356(2) 0.0424(9) Uani 1 1 d . .
C8 C 0.6227(4) 0.5954(3) 0.8623(3) 0.0388(10) Uani 1 1 d . .
C3 C 0.5284(4) 0.5519(4) 0.7955(3) 0.0382(10) Uani 1 1 d . .
C22 C 0.1203(4) 0.3712(3) 0.3953(3) 0.0361(9) Uani 1 1 d . .
C14 C 0.2184(4) 0.4238(4) 0.4528(3) 0.0377(10) Uani 1 1 d . .
C9 C 0.7049(4) 0.3938(4) 0.9427(3) 0.0369(10) Uani 1 1 d . .
C2 C 0.5280(4) 0.4202(4) 0.8072(3) 0.0408(10) Uani 1 1 d . .
H2 H 0.4684 0.3871 0.7646 0.049 Uiso 1 1 calc R U
C1 C 0.6138(4) 0.3407(3) 0.8804(3) 0.0355(10) Uani 1 1 d . .
C11 C 0.8009(5) 0.1822(4) 1.0305(3) 0.0453(11) Uani 1 1 d . .
C13 C 0.6152(5) 0.2033(4) 0.8928(3) 0.0422(10) Uani 1 1 d . .
C21 C 0.0287(5) 0.5666(4) 0.3070(3) 0.0436(11) Uani 1 1 d . .
C15 C 0.2184(4) 0.5518(4) 0.4345(3) 0.0449(11) Uani 1 1 d . .
H15 H 0.2828 0.5884 0.4712 0.054 Uiso 1 1 calc R U
C26 C 0.3209(5) 0.3419(4) 0.5284(3) 0.0443(11) Uani 1 1 d . .
C24 C 0.2184(5) 0.1591(4) 0.4823(3) 0.0448(11) Uani 1 1 d . .
C16 C 0.1217(5) 0.6283(4) 0.3608(3) 0.0418(10) Uani 1 1 d . .
C4 C 0.4432(5) 0.6405(4) 0.7210(3) 0.0503(11) Uani 1 1 d . .
H4 H 0.3830 0.6122 0.6758 0.060 Uiso 1 1 calc R U
C7 C 0.6252(5) 0.7270(4) 0.8534(3) 0.0551(12) Uani 1 1 d . .
H7 H 0.6858 0.7576 0.8971 0.066 Uiso 1 1 calc R U
C17 C 0.1149(5) 0.7621(4) 0.3378(3) 0.0582(12) Uani 1 1 d . .
H17 H 0.1762 0.8034 0.3729 0.070 Uiso 1 1 calc R U
C5 C 0.4486(5) 0.7670(4) 0.7149(3) 0.0591(13) Uani 1 1 d . .
H5 H 0.3913 0.8249 0.6662 0.071 Uiso 1 1 calc R U
C20 C -0.0697(5) 0.6409(4) 0.2321(3) 0.0596(13) Uani 1 1 d . .
H20 H -0.1329 0.6022 0.1961 0.071 Uiso 1 1 calc R U
C6 C 0.5404(5) 0.8095(4) 0.7820(4) 0.0605(13) Uani 1 1 d . .
H6 H 0.5433 0.8961 0.7775 0.073 Uiso 1 1 calc R U
C10 C 0.8960(5) 0.3632(4) 1.0793(3) 0.0631(13) Uani 1 1 d . .
H10A H 0.9088 0.3088 1.1455 0.095 Uiso 1 1 calc R U
H10B H 0.8454 0.4471 1.0936 0.095 Uiso 1 1 calc R U
H10C H 0.9999 0.3670 1.0401 0.095 Uiso 1 1 calc R U
C18 C 0.0196(6) 0.8297(4) 0.2648(4) 0.0693(14) Uani 1 1 d . .
H18 H 0.0157 0.9173 0.2499 0.083 Uiso 1 1 calc R U
C12 C 0.7249(5) -0.0068(3) 0.9786(4) 0.0703(14) Uani 1 1 d . .
H12A H 0.6664 -0.0304 0.9268 0.106 Uiso 1 1 calc R U
H12B H 0.6804 -0.0362 1.0490 0.106 Uiso 1 1 calc R U
H12C H 0.8364 -0.0447 0.9680 0.106 Uiso 1 1 calc R U
C19 C -0.0725(6) 0.7688(5) 0.2121(4) 0.0702(15) Uani 1 1 d . .
H19 H -0.1375 0.8166 0.1621 0.084 Uiso 1 1 calc R U
C23 C 0.0157(5) 0.1828(4) 0.3592(3) 0.0690(14) Uani 1 1 d . .
H23A H 0.0696 0.1646 0.2908 0.103 Uiso 1 1 calc R U
H23B H -0.0831 0.2409 0.3495 0.103 Uiso 1 1 calc R U
H23C H -0.0078 0.1053 0.4007 0.103 Uiso 1 1 calc R U
C25 C 0.4145(5) 0.1274(4) 0.6111(3) 0.0697(14) Uani 1 1 d . .
H25A H 0.4450 0.1746 0.6617 0.105 Uiso 1 1 calc R U
H25B H 0.5097 0.0877 0.5716 0.105 Uiso 1 1 calc R U
H25C H 0.3554 0.0632 0.6482 0.105 Uiso 1 1 calc R U

loop_
_atom_site_aniso_label
_atom_site_aniso_U_11
_atom_site_aniso_U_22
_atom_site_aniso_U_33
_atom_site_aniso_U_23
_atom_site_aniso_U_13
_atom_site_aniso_U_12
O2 0.085(2) 0.0495(19) 0.069(2) 0.0008(16) -0.0309(19) -0.0249(17)
O3 0.070(2) 0.075(2) 0.062(2) 0.0025(16) -0.0325(17) -0.0272(17)
O4 0.080(2) 0.0391(18) 0.077(2) -0.0032(16) -0.0143(18) -0.0026(16)
N2 0.041(2) 0.049(2) 0.0360(19) -0.0002(17) -0.0097(17) -0.0101(17)
N3 0.045(2) 0.037(2) 0.048(2) 0.0031(17) -0.0092(18) -0.0050(17)
N5 0.045(2) 0.041(2) 0.042(2) -0.0042(17) -0.0117(17) -0.0080(17)
N4 0.046(2) 0.049(2) 0.037(2) -0.0038(17) -0.0079(17) -0.0016(17)
O1 0.060(2) 0.066(2) 0.065(2) 0.0096(17) -0.0246(17) 0.0076(16)
N6 0.046(2) 0.046(2) 0.040(2) 0.0018(18) -0.0125(17) -0.0019(18)
N1 0.043(2) 0.044(2) 0.041(2) -0.0061(17) -0.0038(17) -0.0074(17)
C8 0.039(3) 0.036(3) 0.040(2) -0.006(2) 0.004(2) -0.007(2)
C3 0.037(3) 0.043(3) 0.032(2) -0.004(2) 0.002(2) -0.005(2)
C22 0.036(3) 0.039(3) 0.031(2) -0.005(2) 0.001(2) -0.005(2)
C14 0.036(3) 0.044(3) 0.032(2) -0.003(2) 0.000(2) -0.008(2)
C9 0.034(3) 0.044(3) 0.030(2) -0.001(2) 0.000(2) -0.006(2)
C2 0.042(3) 0.046(3) 0.037(2) -0.008(2) -0.005(2) -0.011(2)
C1 0.036(3) 0.039(2) 0.030(2) -0.003(2) -0.003(2) -0.0047(19)
C11 0.038(3) 0.049(3) 0.044(3) 0.001(2) 0.000(2) -0.004(2)
C13 0.044(3) 0.045(3) 0.038(2) -0.002(2) -0.005(2) -0.011(2)
C21 0.042(3) 0.049(3) 0.033(2) 0.000(2) 0.002(2) 0.003(2)
C15 0.045(3) 0.053(3) 0.040(2) -0.008(2) 0.000(2) -0.017(2)
C26 0.041(3) 0.055(3) 0.036(2) 0.000(2) -0.004(2) -0.010(2)
C24 0.044(3) 0.047(3) 0.041(3) -0.004(2) 0.001(2) -0.004(2)
C16 0.040(3) 0.042(3) 0.038(2) 0.000(2) 0.007(2) -0.004(2)
C4 0.054(3) 0.048(3) 0.046(3) -0.002(2) -0.009(2) 0.000(2)
C7 0.059(3) 0.044(3) 0.063(3) -0.010(2) -0.005(3) -0.008(2)
C17 0.062(3) 0.049(3) 0.057(3) -0.001(2) 0.012(3) -0.009(2)
C5 0.065(3) 0.045(3) 0.057(3) 0.006(2) -0.003(3) 0.006(2)
C20 0.063(3) 0.066(3) 0.042(3) -0.002(2) -0.011(2) 0.008(3)
C6 0.069(3) 0.038(3) 0.070(3) -0.005(3) 0.002(3) -0.004(2)
C10 0.063(3) 0.074(3) 0.060(3) 0.000(2) -0.028(3) -0.021(3)
C18 0.087(4) 0.049(3) 0.059(3) 0.007(3) 0.011(3) 0.002(3)
C12 0.078(4) 0.038(3) 0.093(4) 0.005(2) -0.023(3) -0.006(2)
C19 0.077(4) 0.066(4) 0.050(3) 0.010(3) -0.002(3) 0.018(3)
C23 0.080(4) 0.059(3) 0.078(3) -0.007(3) -0.032(3) -0.023(3)
C25 0.069(3) 0.067(3) 0.068(3) 0.000(3) -0.027(3) 0.011(3)

loop_
_atom_type_symbol
_atom_type_description
_atom_type_scat_dispersion_real
_atom_type_scat_dispersion_imag
_atom_type_scat_source
C C 0.0033 0.0016 'International Tables Vol C Tables 4.2.6.8 and 6.1.1.4'
H H 0.0000 0.0000 'International Tables Vol C Tables 4.2.6.8 and 6.1.1.4'
N N 0.0061 0.0033 'International Tables Vol C Tables 4.2.6.8 and 6.1.1.4'
O O 0.0106 0.0060 'International Tables Vol C Tables 4.2.6.8 and 6.1.1.4'

loop_
_geom_angle_atom_site_label_1
_geom_angle_atom_site_label_2
_geom_angle_atom_site_label_3
_geom_angle
C11 N2 C9 123.7(4)
C11 N2 C10 116.7(3)
C9 N2 C10 119.5(3)
C13 N3 C11 125.1(3)
C13 N3 C12 118.1(3)
C11 N3 C12 116.8(3)
C24 N5 C22 123.0(3)
C24 N5 C23 117.0(3)
C22 N5 C23 120.0(3)
C22 N4 C21 116.9(3)
C26 N6 C24 125.5(3)
C26 N6 C25 117.8(3)
C24 N6 C25 116.7(3)
C9 N1 C8 116.9(3)
N1 C8 C7 118.3(4)
N1 C8 C3 123.4(3)
C7 C8 C3 118.3(4)
C2 C3 C4 123.9(4)
C2 C3 C8 116.6(3)
C4 C3 C8 119.4(4)
N4 C22 N5 117.4(3)
N4 C22 C14 124.2(4)
N5 C22 C14 118.3(4)
C15 C14 C22 118.4(4)
C15 C14 C26 121.0(4)
C22 C14 C26 120.6(4)
N1 C9 N2 117.7(4)
N1 C9 C1 124.3(3)
N2 C9 C1 118.1(4)
C1 C2 C3 120.6(4)
C1 C2 H2 119.7
C3 C2 H2 119.7
C2 C1 C9 118.3(4)
C2 C1 C13 121.0(4)
C9 C1 C13 120.7(4)
O1 C11 N2 122.3(4)
O1 C11 N3 120.7(4)
N2 C11 N3 116.9(4)
O2 C13 N3 121.2(4)
O2 C13 C1 123.3(4)
N3 C13 C1 115.5(4)
N4 C21 C16 123.3(4)
N4 C21 C20 118.3(4)
C16 C21 C20 118.4(4)
C14 C15 C16 120.2(4)
C14 C15 H15 119.9
C16 C15 H15 119.9
O3 C26 N6 121.7(4)
O3 C26 C14 122.9(4)
N6 C26 C14 115.4(4)
O4 C24 N5 121.5(4)
O4 C24 N6 121.4(4)
N5 C24 N6 117.1(4)
C15 C16 C21 117.0(4)
C15 C16 C17 123.5(4)
C21 C16 C17 119.5(4)
C5 C4 C3 120.6(4)
C5 C4 H4 119.7
C3 C4 H4 119.7
C6 C7 C8 120.7(4)
C6 C7 H7 119.7
C8 C7 H7 119.7
C18 C17 C16 120.2(4)
C18 C17 H17 119.9
C16 C17 H17 119.9
C4 C5 C6 119.8(4)
C4 C5 H5 120.1
C6 C5 H5 120.1
C19 C20 C21 120.2(4)
C19 C20 H20 119.9
C21 C20 H20 119.9
C7 C6 C5 121.3(4)
C7 C6 H6 119.4
C5 C6 H6 119.4
N2 C10 H10A 109.5
N2 C10 H10B 109.5
H10A C10 H10B 109.5
N2 C10 H10C 109.5
H10A C10 H10C 109.5
H10B C10 H10C 109.5
C17 C18 C19 120.3(4)
C17 C18 H18 119.9
C19 C18 H18 119.9
N3 C12 H12A 109.5
N3 C12 H12B 109.5
H12A C12 H12B 109.5
N3 C12 H12C 109.5
H12A C12 H12C 109.5
H12B C12 H12C 109.5
C20 C19 C18 121.4(4)
C20 C19 H19 119.3
C18 C19 H19 119.3
N5 C23 H23A 109.5
N5 C23 H23B 109.5
H23A C23 H23B 109.5
N5 C23 H23C 109.5
H23A C23 H23C 109.5
H23B C23 H23C 109.5
N6 C25 H25A 109.5
N6 C25 H25B 109.5
H25A C25 H25B 109.5
N6 C25 H25C 109.5
H25A C25 H25C 109.5
H25B C25 H25C 109.5

loop_
_geom_bond_atom_site_label_1
_geom_bond_atom_site_label_2
_geom_bond_distance
O2 C13 1.218(4)
O3 C26 1.222(4)
O4 C24 1.216(4)
N2 C11 1.371(5)
N2 C9 1.390(4)
N2 C10 1.470(4)
N3 C13 1.377(4)
N3 C11 1.395(5)
N3 C12 1.468(4)
N5 C24 1.380(4)
N5 C22 1.395(4)
N5 C23 1.461(4)
N4 C22 1.313(4)
N4 C21 1.374(4)
O1 C11 1.211(4)
N6 C26 1.377(4)
N6 C24 1.386(5)
N6 C25 1.463(4)
N1 C9 1.317(4)
N1 C8 1.369(4)
C8 C7 1.408(5)
C8 C3 1.414(5)
C3 C2 1.404(5)
C3 C4 1.412(5)
C22 C14 1.409(5)
C14 C15 1.364(5)
C14 C26 1.466(5)
C9 C1 1.411(5)
C2 C1 1.359(5)
C2 H2 0.9300
C1 C13 1.462(5)
C21 C16 1.408(5)
C21 C20 1.409(5)
C15 C16 1.400(5)
C15 H15 0.9300
C16 C17 1.419(5)
C4 C5 1.360(5)
C4 H4 0.9300
C7 C6 1.355(5)
C7 H7 0.9300
C17 C18 1.352(5)
C17 H17 0.9300
C5 C6 1.396(5)
C5 H5 0.9300
C20 C19 1.360(5)
C20 H20 0.9300
C6 H6 0.9300
C10 H10A 0.9600
C10 H10B 0.9600
C10 H10C 0.9600
C18 C19 1.389(6)
C18 H18 0.9300
C12 H12A 0.9600
C12 H12B 0.9600
C12 H12C 0.9600
C19 H19 0.9300
C23 H23A 0.9600
C23 H23B 0.9600
C23 H23C 0.9600
C25 H25A 0.9600
C25 H25B 0.9600
C25 H25C 0.9600

loop_
_geom_torsion_atom_site_label_1
_geom_torsion_atom_site_label_2
_geom_torsion_atom_site_label_3
_geom_torsion_atom_site_label_4
_geom_torsion
C9 N1 C8 C7 179.4(3)
C9 N1 C8 C3 -0.2(5)
N1 C8 C3 C2 0.0(5)
C7 C8 C3 C2 -179.5(3)
N1 C8 C3 C4 -179.1(3)
C7 C8 C3 C4 1.4(5)
C21 N4 C22 N5 179.6(3)
C21 N4 C22 C14 -0.1(5)
C24 N5 C22 N4 176.2(3)
C23 N5 C22 N4 -1.7(5)
C24 N5 C22 C14 -4.1(5)
C23 N5 C22 C14 178.0(3)
N4 C22 C14 C15 0.0(5)
N5 C22 C14 C15 -179.7(3)
N4 C22 C14 C26 -178.5(3)
N5 C22 C14 C26 1.8(5)
C8 N1 C9 N2 179.5(3)
C8 N1 C9 C1 -0.3(5)
C11 N2 C9 N1 -179.0(3)
C10 N2 C9 N1 -2.3(5)
C11 N2 C9 C1 0.8(5)
C10 N2 C9 C1 177.5(3)
C4 C3 C2 C1 179.6(4)
C8 C3 C2 C1 0.6(5)
C3 C2 C1 C9 -1.0(5)
C3 C2 C1 C13 -179.5(3)
N1 C9 C1 C2 0.9(5)
N2 C9 C1 C2 -179.0(3)
N1 C9 C1 C13 179.4(3)
N2 C9 C1 C13 -0.4(5)
C9 N2 C11 O1 179.6(4)
C10 N2 C11 O1 2.8(5)
C9 N2 C11 N3 0.2(5)
C10 N2 C11 N3 -176.6(3)
C13 N3 C11 O1 178.7(4)
C12 N3 C11 O1 -2.2(5)
C13 N3 C11 N2 -1.9(5)
C12 N3 C11 N2 177.2(3)
C11 N3 C13 O2 -178.1(4)
C12 N3 C13 O2 2.8(5)
C11 N3 C13 C1 2.2(5)
C12 N3 C13 C1 -176.9(3)
C2 C1 C13 O2 -2.2(6)
C9 C1 C13 O2 179.3(4)
C2 C1 C13 N3 177.5(3)
C9 C1 C13 N3 -1.0(5)
C22 N4 C21 C16 -0.3(5)
C22 N4 C21 C20 -179.7(3)
C22 C14 C15 C16 0.5(5)
C26 C14 C15 C16 179.0(3)
C24 N6 C26 O3 -179.5(4)
C25 N6 C26 O3 -0.3(5)
C24 N6 C26 C14 0.0(5)
C25 N6 C26 C14 179.3(3)
C15 C14 C26 O3 1.2(6)
C22 C14 C26 O3 179.7(4)
C15 C14 C26 N6 -178.4(3)
C22 C14 C26 N6 0.1(5)
C22 N5 C24 O4 -176.5(4)
C23 N5 C24 O4 1.5(5)
C22 N5 C24 N6 4.2(5)
C23 N5 C24 N6 -177.8(3)
C26 N6 C24 O4 178.6(4)
C25 N6 C24 O4 -0.6(5)
C26 N6 C24 N5 -2.1(5)
C25 N6 C24 N5 178.6(3)
C14 C15 C16 C21 -0.8(5)
C14 C15 C16 C17 179.8(3)
N4 C21 C16 C15 0.7(5)
C20 C21 C16 C15 -179.9(3)
N4 C21 C16 C17 -179.8(3)
C20 C21 C16 C17 -0.4(5)
C2 C3 C4 C5 179.5(4)
C8 C3 C4 C5 -1.4(5)
N1 C8 C7 C6 179.9(4)
C3 C8 C7 C6 -0.6(6)
C15 C16 C17 C18 179.5(4)
C21 C16 C17 C18 0.1(6)
C3 C4 C5 C6 0.7(6)
N4 C21 C20 C19 -180.0(4)
C16 C21 C20 C19 0.6(6)
C8 C7 C6 C5 -0.2(6)
C4 C5 C6 C7 0.2(6)
C16 C17 C18 C19 0.1(6)
C21 C20 C19 C18 -0.4(6)
C17 C18 C19 C20 0.0(7)
